data_7717422
loop_
_publ_author_name
'Kovalenko, Sergey A.'
'Gulyaeva, Ekaterina S.'
'Osipova, Elena S.'
'Filippov, Oleg A.'
'Danshina, Anastasia'
'Vendier, Laure'
'Kireev, Nikolay V.'
'Godovikov, Ivan A.'
'CANAC, Yves'
'Valyaev, Dmitry A.'
'Belkova, Natalia'
'Shubina, Elena'

_publ_section_title
;
 Influence of triphosphine ligand coordination geometry in Mn(I) hydride
 complexes [(P&#x2229;P&#x2229;P)(CO)2MnH] on their kinetic hydricity
;
_journal_name_full 'Dalton Transactions'
_journal_paper_doi 10.1039/D4DT02496F
_journal_year 2024
_chemical_formula_moiety 'C36 H33 Br Mn O2 P3'
_chemical_formula_sum 'C36 H33 Br Mn O2 P3'
_chemical_formula_weight 725.38
_space_group_IT_number 14
_space_group_name_Hall '-P 2ybc'
_space_group_name_H-M_alt 'P 1 21/c 1'
_symmetry_cell_setting monoclinic
_symmetry_Int_Tables_number 14
_symmetry_space_group_name_Hall '-P 2ybc'
_symmetry_space_group_name_H-M 'P 1 21/c 1'
_atom_sites_solution_hydrogens geom
_audit_creation_date 2024-08-30T10:25:12-00:00
_audit_creation_method 'WinGX routine CIF_UPDATE'
_audit_update_record
;
2024-09-01 deposited with the CCDC.	2024-10-21 downloaded from the CCDC.
;
_cell_angle_alpha 90
_cell_angle_beta 97.4430(10)
_cell_angle_gamma 90
_cell_formula_units_Z 4
_cell_length_a 11.17670(10)
_cell_length_b 14.61930(10)
_cell_length_c 19.90860(10)
_cell_measurement_reflns_used 7558
_cell_measurement_temperature 100(2)
_cell_measurement_theta_max 28.5087
_cell_measurement_theta_min 2.9357
_cell_volume 3225.57(4)
_computing_molecular_graphics 'Ortep-3 for Windows (Farrugia, 1997)'
_computing_publication_material 'WinGX publication routines (Farrugia, 1999)'
_computing_structure_refinement 'SHELXL-2018/3 (Sheldrick, 2018)'
_diffrn_ambient_temperature 100(2)
_diffrn_measured_fraction_theta_full 1
_diffrn_measured_fraction_theta_max 0.992
_diffrn_measurement_device_type 'Xcalibur, Eos, Gemini ultra'
_diffrn_radiation_monochromator graphite
_diffrn_radiation_type CuK\a
_diffrn_radiation_wavelength 1.54184
_diffrn_reflns_av_R_equivalents 0.0333
_diffrn_reflns_av_unetI/netI 0.0172
_diffrn_reflns_Laue_measured_fraction_full 1
_diffrn_reflns_Laue_measured_fraction_max 0.992
_diffrn_reflns_limit_h_max 13
_diffrn_reflns_limit_h_min -12
_diffrn_reflns_limit_k_max 17
_diffrn_reflns_limit_k_min -17
_diffrn_reflns_limit_l_max 24
_diffrn_reflns_limit_l_min -24
_diffrn_reflns_number 47377
_diffrn_reflns_point_group_measured_fraction_full 1
_diffrn_reflns_point_group_measured_fraction_max 0.992
_diffrn_reflns_theta_full 67.684
_diffrn_reflns_theta_max 71.804
_diffrn_reflns_theta_min 3.762
_diffrn_source 'Fine-focus sealed X-ray tube'
_diffrn_source_type 'Enhance Ultra (Cu) X-ray Source'
_exptl_absorpt_coefficient_mu 6.437
_exptl_absorpt_correction_T_max 1.00000
_exptl_absorpt_correction_T_min 0.65740
_exptl_absorpt_correction_type multi-scan
_exptl_absorpt_process_details
;
CrysAlisPro 1.171.39.46 (Rigaku Oxford Diffraction, 2018)
Empirical absorption correction using spherical harmonics,
implemented in SCALE3 ABSPACK scaling algorithm.
;
_exptl_crystal_colour yellow
_exptl_crystal_density_diffrn 1.494
_exptl_crystal_density_method 'not measured'
_exptl_crystal_description block
_exptl_crystal_F_000 1480
_exptl_crystal_recrystallization_method 'Re-crystallisation from solvent: toluene/hexane'
_exptl_crystal_size_max 0.25
_exptl_crystal_size_mid 0.18
_exptl_crystal_size_min 0.12
_refine_diff_density_max 0.308
_refine_diff_density_min -0.412
_refine_diff_density_rms 0.05
_refine_ls_extinction_method none
_refine_ls_goodness_of_fit_ref 1.029
_refine_ls_hydrogen_treatment constr
_refine_ls_matrix_type full
_refine_ls_number_parameters 388
_refine_ls_number_reflns 6264
_refine_ls_number_restraints 0
_refine_ls_restrained_S_all 1.029
_refine_ls_R_factor_all 0.0236
_refine_ls_R_factor_gt 0.0222
_refine_ls_shift/su_max 0.002
_refine_ls_shift/su_mean 0
_refine_ls_structure_factor_coef Fsqd
_refine_ls_weighting_details 'w=1/[\s^2^(Fo^2^)+(0.0274P)^2^+1.7922P] where P=(Fo^2^+2Fc^2^)/3'
_refine_ls_weighting_scheme calc
_refine_ls_wR_factor_gt 0.0555
_refine_ls_wR_factor_ref 0.0564
_reflns_Friedel_coverage 0
_reflns_number_gt 5992
_reflns_number_total 6264
_reflns_threshold_expression 'I > 2\s(I)'
_cod_data_source_file d4dt02496f3.cif
_cod_data_source_block complex_1Br
_cod_original_sg_symbol_H-M 'P 21/c'
_cod_database_code 7717422

loop_
_symmetry_equiv_pos_as_xyz
'x, y, z'
'-x, y+1/2, -z+1/2'
'-x, -y, -z'
'x, -y-1/2, z-1/2'

loop_
_atom_site_label
_atom_site_type_symbol
_atom_site_fract_x
_atom_site_fract_y
_atom_site_fract_z
_atom_site_U_iso_or_equiv
_atom_site_adp_type
_atom_site_occupancy
_atom_site_site_symmetry_order
_atom_site_calc_flag
_atom_site_refinement_flags_posn
_atom_site_refinement_flags_adp
_atom_site_refinement_flags_occupancy
_atom_site_disorder_assembly
_atom_site_disorder_group
C1 C -0.18508(14) 0.13572(11) 0.26309(8) 0.0174(3) Uani 1 1 d . . . . .
C2 C -0.34688(15) 0.01611(11) 0.27154(8) 0.0192(3) Uani 1 1 d . . . . .
C3 C -0.09332(16) -0.17503(11) 0.26479(9) 0.0241(3) Uani 1 1 d . . . . .
H3A H -0.165435 -0.211037 0.246804 0.029 Uiso 1 1 calc R U . . .
H3B H -0.021956 -0.203114 0.248318 0.029 Uiso 1 1 calc R U . . .
C4 C -0.07787(16) -0.17636(11) 0.34231(9) 0.0246(4) Uani 1 1 d . . . . .
H4A H 0.003489 -0.154034 0.360595 0.03 Uiso 1 1 calc R U . . .
H4B H -0.087262 -0.239475 0.358883 0.03 Uiso 1 1 calc R U . . .
C5 C -0.15438(16) -0.07562(11) 0.45953(8) 0.0235(3) Uani 1 1 d . . . . .
H5A H -0.167607 -0.129919 0.487352 0.028 Uiso 1 1 calc R U . . .
H5B H -0.068328 -0.057906 0.468829 0.028 Uiso 1 1 calc R U . . .
C6 C -0.23494(17) 0.00357(12) 0.47685(8) 0.0243(4) Uani 1 1 d . . . . .
H6A H -0.197862 0.033152 0.519232 0.029 Uiso 1 1 calc R U . . .
H6B H -0.314467 -0.020936 0.484806 0.029 Uiso 1 1 calc R U . . .
C11 C 0.04110(14) -0.02411(11) 0.21620(8) 0.0178(3) Uani 1 1 d . . . . .
C12 C 0.05389(16) 0.05044(11) 0.17431(9) 0.0241(3) Uani 1 1 d . . . . .
H12 H -0.01539 0.083983 0.155728 0.029 Uiso 1 1 calc R U . . .
C13 C 0.16715(17) 0.07625(13) 0.15942(10) 0.0309(4) Uani 1 1 d . . . . .
H13 H 0.174706 0.126495 0.130001 0.037 Uiso 1 1 calc R U . . .
C14 C 0.26909(17) 0.02905(13) 0.18727(10) 0.0311(4) Uani 1 1 d . . . . .
H14 H 0.346587 0.047385 0.177587 0.037 Uiso 1 1 calc R U . . .
C15 C 0.25753(16) -0.04463(14) 0.22908(10) 0.0300(4) Uani 1 1 d . . . . .
H15 H 0.327238 -0.07746 0.247942 0.036 Uiso 1 1 calc R U . . .
C16 C 0.14433(15) -0.07119(12) 0.24382(9) 0.0238(3) Uani 1 1 d . . . . .
H16 H 0.137296 -0.121842 0.272947 0.029 Uiso 1 1 calc R U . . .
C21 C -0.18784(15) -0.06804(11) 0.14788(8) 0.0213(3) Uani 1 1 d . . . . .
C22 C -0.27834(16) -0.00790(12) 0.12167(8) 0.0249(4) Uani 1 1 d . . . . .
H22 H -0.303561 0.038986 0.14974 0.03 Uiso 1 1 calc R U . . .
C23 C -0.33259(18) -0.01535(14) 0.05487(9) 0.0331(4) Uani 1 1 d . . . . .
H23 H -0.394827 0.025917 0.037751 0.04 Uiso 1 1 calc R U . . .
C24 C -0.2956(2) -0.08308(16) 0.01340(10) 0.0392(5) Uani 1 1 d . . . . .
H24 H -0.332017 -0.088196 -0.032284 0.047 Uiso 1 1 calc R U . . .
C25 C -0.20576(19) -0.14296(15) 0.03881(10) 0.0384(5) Uani 1 1 d . . . . .
H25 H -0.180118 -0.189155 0.010296 0.046 Uiso 1 1 calc R U . . .
C26 C -0.15234(17) -0.13657(13) 0.10549(10) 0.0306(4) Uani 1 1 d . . . . .
H26 H -0.091358 -0.178906 0.122508 0.037 Uiso 1 1 calc R U . . .
C31 C -0.33074(15) -0.17132(11) 0.36602(8) 0.0201(3) Uani 1 1 d . . . . .
C32 C -0.39179(16) -0.19760(12) 0.30315(9) 0.0263(4) Uani 1 1 d . . . . .
H32 H -0.360691 -0.180239 0.262811 0.032 Uiso 1 1 calc R U . . .
C33 C -0.49689(19) -0.24855(14) 0.29895(10) 0.0354(4) Uani 1 1 d . . . . .
H33 H -0.536013 -0.267561 0.256011 0.042 Uiso 1 1 calc R U . . .
C34 C -0.54511(18) -0.27184(14) 0.35741(11) 0.0367(5) Uani 1 1 d . . . . .
H34 H -0.618215 -0.305619 0.354432 0.044 Uiso 1 1 calc R U . . .
C35 C -0.48696(18) -0.24598(14) 0.41983(10) 0.0329(4) Uani 1 1 d . . . . .
H35 H -0.520149 -0.261912 0.459831 0.039 Uiso 1 1 calc R U . . .
C36 C -0.38006(16) -0.19672(12) 0.42440(9) 0.0253(4) Uani 1 1 d . . . . .
H36 H -0.339888 -0.18005 0.467657 0.03 Uiso 1 1 calc R U . . .
C41 C -0.19397(14) 0.19597(11) 0.44853(8) 0.0183(3) Uani 1 1 d . . . . .
C42 C -0.19698(17) 0.21223(12) 0.51726(8) 0.0251(4) Uani 1 1 d . . . . .
H42 H -0.223919 0.165399 0.54479 0.03 Uiso 1 1 calc R U . . .
C43 C -0.16112(18) 0.29598(13) 0.54606(9) 0.0294(4) Uani 1 1 d . . . . .
H43 H -0.161794 0.305586 0.593204 0.035 Uiso 1 1 calc R U . . .
C44 C -0.12437(16) 0.36555(12) 0.50610(9) 0.0267(4) Uani 1 1 d . . . . .
H44 H -0.099968 0.422939 0.525663 0.032 Uiso 1 1 calc R U . . .
C45 C -0.12346(17) 0.35082(12) 0.43755(9) 0.0265(4) Uani 1 1 d . . . . .
H45 H -0.100264 0.398773 0.409736 0.032 Uiso 1 1 calc R U . . .
C46 C -0.15631(16) 0.26627(12) 0.40920(8) 0.0240(3) Uani 1 1 d . . . . .
H46 H -0.153012 0.25634 0.362322 0.029 Uiso 1 1 calc R U . . .
C51 C -0.41885(15) 0.11862(12) 0.40105(8) 0.0196(3) Uani 1 1 d . . . . .
C52 C -0.50479(16) 0.04878(13) 0.39428(9) 0.0262(4) Uani 1 1 d . . . . .
H52 H -0.479336 -0.013187 0.398439 0.031 Uiso 1 1 calc R U . . .
C53 C -0.62693(17) 0.06887(14) 0.38154(9) 0.0310(4) Uani 1 1 d . . . . .
H53 H -0.684331 0.020613 0.37712 0.037 Uiso 1 1 calc R U . . .
C54 C -0.66568(17) 0.15855(15) 0.37523(9) 0.0328(4) Uani 1 1 d . . . . .
H54 H -0.74938 0.172073 0.3664 0.039 Uiso 1 1 calc R U . . .
C55 C -0.58160(17) 0.22857(14) 0.38187(10) 0.0319(4) Uani 1 1 d . . . . .
H55 H -0.607765 0.290382 0.377772 0.038 Uiso 1 1 calc R U . . .
C56 C -0.45897(16) 0.20889(12) 0.39452(9) 0.0250(4) Uani 1 1 d . . . . .
H56 H -0.40199 0.257432 0.398764 0.03 Uiso 1 1 calc R U . . .
O1 O -0.17900(12) 0.19956(8) 0.22988(6) 0.0283(3) Uani 1 1 d . . . . .
O2 O -0.44314(11) 0.00806(9) 0.24605(6) 0.0288(3) Uani 1 1 d . . . . .
P1 P -0.11072(3) -0.05489(3) 0.23434(2) 0.01596(8) Uani 1 1 d . . . . .
P2 P -0.19398(4) -0.10165(3) 0.37005(2) 0.01717(8) Uani 1 1 d . . . . .
P3 P -0.25718(4) 0.09100(3) 0.40794(2) 0.01564(8) Uani 1 1 d . . . . .
Mn1 Mn -0.19624(2) 0.03208(2) 0.31063(2) 0.01263(6) Uani 1 1 d . . . . .
Br1 Br 0.01590(2) 0.06171(2) 0.36982(2) 0.02217(5) Uani 1 1 d . . . . .

loop_
_atom_site_aniso_label
_atom_site_aniso_U_11
_atom_site_aniso_U_22
_atom_site_aniso_U_33
_atom_site_aniso_U_23
_atom_site_aniso_U_13
_atom_site_aniso_U_12
C1 0.0149(7) 0.0208(8) 0.0157(7) -0.0052(6) -0.0008(6) -0.0005(6)
C2 0.0243(9) 0.0185(8) 0.0156(7) 0.0013(6) 0.0055(6) 0.0018(6)
C3 0.0243(9) 0.0152(8) 0.0337(9) -0.0011(7) 0.0069(7) -0.0003(6)
C4 0.0226(9) 0.0169(8) 0.0339(9) 0.0057(7) 0.0018(7) 0.0038(6)
C5 0.0267(9) 0.0226(8) 0.0189(8) 0.0045(6) -0.0059(6) -0.0039(7)
C6 0.0342(10) 0.0229(8) 0.0151(7) 0.0029(6) 0.0004(7) -0.0041(7)
C11 0.0164(8) 0.0169(7) 0.0202(8) -0.0042(6) 0.0031(6) 0.0004(6)
C12 0.0204(8) 0.0202(8) 0.0322(9) 0.0022(7) 0.0057(7) 0.0036(7)
C13 0.0278(10) 0.0233(9) 0.0440(11) 0.0042(8) 0.0139(8) -0.0007(7)
C14 0.0187(9) 0.0338(10) 0.0421(11) -0.0040(8) 0.0088(8) -0.0034(7)
C15 0.0181(9) 0.0385(10) 0.0327(10) -0.0015(8) 0.0005(7) 0.0050(7)
C16 0.0202(8) 0.0258(9) 0.0249(8) 0.0019(7) 0.0015(7) 0.0039(7)
C21 0.0186(8) 0.0239(8) 0.0218(8) -0.0057(6) 0.0036(6) -0.0062(6)
C22 0.0267(9) 0.0275(9) 0.0203(8) -0.0023(7) 0.0020(7) -0.0034(7)
C23 0.0327(10) 0.0411(11) 0.0238(9) 0.0021(8) -0.0022(8) -0.0074(9)
C24 0.0417(12) 0.0555(13) 0.0198(9) -0.0092(8) 0.0015(8) -0.0193(10)
C25 0.0385(11) 0.0466(12) 0.0319(10) -0.0221(9) 0.0110(9) -0.0143(9)
C26 0.0237(9) 0.0336(10) 0.0352(10) -0.0148(8) 0.0066(7) -0.0055(8)
C31 0.0222(8) 0.0151(7) 0.0223(8) 0.0030(6) -0.0001(6) -0.0016(6)
C32 0.0276(9) 0.0281(9) 0.0230(8) 0.0002(7) 0.0022(7) -0.0070(7)
C33 0.0342(11) 0.0391(11) 0.0307(10) -0.0022(8) -0.0037(8) -0.0156(9)
C34 0.0293(10) 0.0384(11) 0.0411(11) 0.0048(9) -0.0003(8) -0.0174(9)
C35 0.0340(10) 0.0343(10) 0.0307(10) 0.0089(8) 0.0058(8) -0.0093(8)
C36 0.0290(9) 0.0236(8) 0.0221(8) 0.0046(7) -0.0011(7) -0.0049(7)
C41 0.0158(8) 0.0196(8) 0.0192(7) -0.0023(6) 0.0005(6) -0.0011(6)
C42 0.0320(10) 0.0236(8) 0.0195(8) -0.0006(6) 0.0024(7) -0.0040(7)
C43 0.0390(11) 0.0297(9) 0.0186(8) -0.0070(7) 0.0005(7) -0.0022(8)
C44 0.0261(9) 0.0220(8) 0.0314(9) -0.0086(7) 0.0020(7) -0.0016(7)
C45 0.0306(9) 0.0204(8) 0.0299(9) -0.0020(7) 0.0084(7) -0.0044(7)
C46 0.0302(9) 0.0225(8) 0.0201(8) -0.0031(6) 0.0064(7) -0.0027(7)
C51 0.0185(8) 0.0278(8) 0.0131(7) -0.0014(6) 0.0039(6) -0.0019(6)
C52 0.0240(9) 0.0293(9) 0.0266(9) -0.0034(7) 0.0082(7) -0.0062(7)
C53 0.0227(9) 0.0440(11) 0.0275(9) -0.0053(8) 0.0072(7) -0.0110(8)
C54 0.0179(9) 0.0526(12) 0.0282(9) -0.0012(8) 0.0036(7) -0.0002(8)
C55 0.0252(9) 0.0375(10) 0.0331(10) 0.0029(8) 0.0040(8) 0.0065(8)
C56 0.0222(9) 0.0282(9) 0.0246(8) -0.0007(7) 0.0032(7) -0.0019(7)
O1 0.0388(7) 0.0199(6) 0.0250(6) 0.0052(5) 0.0001(5) -0.0056(5)
O2 0.0194(6) 0.0407(7) 0.0250(6) 0.0011(5) -0.0022(5) -0.0039(5)
P1 0.01414(19) 0.01433(18) 0.01922(19) -0.00207(14) 0.00147(14) -0.00012(14)
P2 0.01796(19) 0.01492(18) 0.01748(18) 0.00296(14) -0.00205(14) -0.00150(14)
P3 0.01722(19) 0.01669(18) 0.01276(17) -0.00013(14) 0.00100(14) -0.00253(14)
Mn1 0.01191(12) 0.01269(12) 0.01269(12) 0.00037(8) -0.00067(9) -0.00079(9)
Br1 0.01580(9) 0.02769(10) 0.02156(9) -0.00244(6) -0.00311(6) -0.00272(6)

loop_
_atom_type_symbol
_atom_type_description
_atom_type_scat_dispersion_real
_atom_type_scat_dispersion_imag
_atom_type_scat_source
C C 0.0181 0.0091 'International Tables Vol C Tables 4.2.6.8 and 6.1.1.4'
H H 0 0 'International Tables Vol C Tables 4.2.6.8 and 6.1.1.4'
O O 0.0492 0.0322 'International Tables Vol C Tables 4.2.6.8 and 6.1.1.4'
P P 0.2955 0.4335 'International Tables Vol C Tables 4.2.6.8 and 6.1.1.4'
Mn Mn -0.5299 2.8052 'International Tables Vol C Tables 4.2.6.8 and 6.1.1.4'
Br Br -0.6763 1.2805 'International Tables Vol C Tables 4.2.6.8 and 6.1.1.4'

loop_
_geom_angle_atom_site_label_1
_geom_angle_atom_site_label_2
_geom_angle_atom_site_label_3
_geom_angle
_geom_angle_site_symmetry_1
_geom_angle_site_symmetry_3
_geom_angle_publ_flag
O1 C1 Mn1 176.71(14) . . ?
O2 C2 Mn1 178.33(15) . . ?
C4 C3 P1 109.51(11) . . ?
C4 C3 H3A 109.8 . . ?
P1 C3 H3A 109.8 . . ?
C4 C3 H3B 109.8 . . ?
P1 C3 H3B 109.8 . . ?
H3A C3 H3B 108.2 . . ?
C3 C4 P2 107.70(11) . . ?
C3 C4 H4A 110.2 . . ?
P2 C4 H4A 110.2 . . ?
C3 C4 H4B 110.2 . . ?
P2 C4 H4B 110.2 . . ?
H4A C4 H4B 108.5 . . ?
C6 C5 P2 107.62(11) . . ?
C6 C5 H5A 110.2 . . ?
P2 C5 H5A 110.2 . . ?
C6 C5 H5B 110.2 . . ?
P2 C5 H5B 110.2 . . ?
H5A C5 H5B 108.5 . . ?
C5 C6 P3 112.19(11) . . ?
C5 C6 H6A 109.2 . . ?
P3 C6 H6A 109.2 . . ?
C5 C6 H6B 109.2 . . ?
P3 C6 H6B 109.2 . . ?
H6A C6 H6B 107.9 . . ?
C12 C11 C16 118.65(15) . . ?
C12 C11 P1 118.64(13) . . ?
C16 C11 P1 122.70(13) . . ?
C13 C12 C11 120.53(16) . . ?
C13 C12 H12 119.7 . . ?
C11 C12 H12 119.7 . . ?
C14 C13 C12 120.29(17) . . ?
C14 C13 H13 119.9 . . ?
C12 C13 H13 119.9 . . ?
C15 C14 C13 119.66(17) . . ?
C15 C14 H14 120.2 . . ?
C13 C14 H14 120.2 . . ?
C14 C15 C16 120.33(17) . . ?
C14 C15 H15 119.8 . . ?
C16 C15 H15 119.8 . . ?
C15 C16 C11 120.53(16) . . ?
C15 C16 H16 119.7 . . ?
C11 C16 H16 119.7 . . ?
C22 C21 C26 118.40(16) . . ?
C22 C21 P1 121.14(13) . . ?
C26 C21 P1 120.38(14) . . ?
C21 C22 C23 120.98(17) . . ?
C21 C22 H22 119.5 . . ?
C23 C22 H22 119.5 . . ?
C24 C23 C22 119.88(19) . . ?
C24 C23 H23 120.1 . . ?
C22 C23 H23 120.1 . . ?
C25 C24 C23 119.64(18) . . ?
C25 C24 H24 120.2 . . ?
C23 C24 H24 120.2 . . ?
C24 C25 C26 120.77(18) . . ?
C24 C25 H25 119.6 . . ?
C26 C25 H25 119.6 . . ?
C25 C26 C21 120.32(19) . . ?
C25 C26 H26 119.8 . . ?
C21 C26 H26 119.8 . . ?
C36 C31 C32 118.10(15) . . ?
C36 C31 P2 121.86(13) . . ?
C32 C31 P2 119.98(13) . . ?
C33 C32 C31 120.88(17) . . ?
C33 C32 H32 119.6 . . ?
C31 C32 H32 119.6 . . ?
C32 C33 C34 120.03(18) . . ?
C32 C33 H33 120 . . ?
C34 C33 H33 120 . . ?
C35 C34 C33 120.01(18) . . ?
C35 C34 H34 120 . . ?
C33 C34 H34 120 . . ?
C34 C35 C36 120.17(17) . . ?
C34 C35 H35 119.9 . . ?
C36 C35 H35 119.9 . . ?
C35 C36 C31 120.77(16) . . ?
C35 C36 H36 119.6 . . ?
C31 C36 H36 119.6 . . ?
C46 C41 C42 118.33(15) . . ?
C46 C41 P3 119.89(12) . . ?
C42 C41 P3 121.26(13) . . ?
C43 C42 C41 120.89(16) . . ?
C43 C42 H42 119.6 . . ?
C41 C42 H42 119.6 . . ?
C44 C43 C42 120.07(16) . . ?
C44 C43 H43 120 . . ?
C42 C43 H43 120 . . ?
C45 C44 C43 119.53(16) . . ?
C45 C44 H44 120.2 . . ?
C43 C44 H44 120.2 . . ?
C44 C45 C46 120.29(16) . . ?
C44 C45 H45 119.9 . . ?
C46 C45 H45 119.9 . . ?
C45 C46 C41 120.85(15) . . ?
C45 C46 H46 119.6 . . ?
C41 C46 H46 119.6 . . ?
C56 C51 C52 118.30(16) . . ?
C56 C51 P3 121.05(13) . . ?
C52 C51 P3 120.23(13) . . ?
C53 C52 C51 120.74(18) . . ?
C53 C52 H52 119.6 . . ?
C51 C52 H52 119.6 . . ?
C54 C53 C52 120.47(17) . . ?
C54 C53 H53 119.8 . . ?
C52 C53 H53 119.8 . . ?
C53 C54 C55 119.48(17) . . ?
C53 C54 H54 120.3 . . ?
C55 C54 H54 120.3 . . ?
C54 C55 C56 120.33(18) . . ?
C54 C55 H55 119.8 . . ?
C56 C55 H55 119.8 . . ?
C55 C56 C51 120.67(17) . . ?
C55 C56 H56 119.7 . . ?
C51 C56 H56 119.7 . . ?
C21 P1 C11 100.09(7) . . ?
C21 P1 C3 102.93(8) . . ?
C11 P1 C3 103.61(8) . . ?
C21 P1 Mn1 119.79(6) . . ?
C11 P1 Mn1 118.14(5) . . ?
C3 P1 Mn1 110.12(6) . . ?
C5 P2 C31 104.79(8) . . ?
C5 P2 C4 109.10(8) . . ?
C31 P2 C4 105.95(8) . . ?
C5 P2 Mn1 108.25(6) . . ?
C31 P2 Mn1 120.05(5) . . ?
C4 P2 Mn1 108.33(6) . . ?
C41 P3 C51 99.67(7) . . ?
C41 P3 C6 104.00(7) . . ?
C51 P3 C6 103.95(8) . . ?
C41 P3 Mn1 123.03(5) . . ?
C51 P3 Mn1 114.47(5) . . ?
C6 P3 Mn1 109.65(6) . . ?
C2 Mn1 C1 90.38(7) . . ?
C2 Mn1 P1 95.17(5) . . ?
C1 Mn1 P1 93.18(5) . . ?
C2 Mn1 P2 93.48(5) . . ?
C1 Mn1 P2 175.24(5) . . ?
P1 Mn1 P2 83.707(16) . . ?
C2 Mn1 P3 92.92(5) . . ?
C1 Mn1 P3 100.13(5) . . ?
P1 Mn1 P3 164.374(18) . . ?
P2 Mn1 P3 82.473(16) . . ?
C2 Mn1 Br1 177.14(5) . . ?
C1 Mn1 Br1 88.64(5) . . ?
P1 Mn1 Br1 87.569(13) . . ?
P2 Mn1 Br1 87.635(13) . . ?
P3 Mn1 Br1 84.615(13) . . ?

loop_
_geom_bond_atom_site_label_1
_geom_bond_atom_site_label_2
_geom_bond_distance
_geom_bond_site_symmetry_2
_geom_bond_publ_flag
C1 O1 1.151(2) . ?
C1 Mn1 1.7992(16) . ?
C2 O2 1.135(2) . ?
C2 Mn1 1.7763(17) . ?
C3 C4 1.531(2) . ?
C3 P1 1.8602(17) . ?
C3 H3A 0.99 . ?
C3 H3B 0.99 . ?
C4 P2 1.8352(17) . ?
C4 H4A 0.99 . ?
C4 H4B 0.99 . ?
C5 C6 1.533(2) . ?
C5 P2 1.8194(17) . ?
C5 H5A 0.99 . ?
C5 H5B 0.99 . ?
C6 P3 1.8679(17) . ?
C6 H6A 0.99 . ?
C6 H6B 0.99 . ?
C11 C12 1.391(2) . ?
C11 C16 1.394(2) . ?
C11 P1 1.8361(16) . ?
C12 C13 1.389(2) . ?
C12 H12 0.95 . ?
C13 C14 1.385(3) . ?
C13 H13 0.95 . ?
C14 C15 1.378(3) . ?
C14 H14 0.95 . ?
C15 C16 1.391(3) . ?
C15 H15 0.95 . ?
C16 H16 0.95 . ?
C21 C22 1.390(2) . ?
C21 C26 1.400(2) . ?
C21 P1 1.8325(17) . ?
C22 C23 1.393(2) . ?
C22 H22 0.95 . ?
C23 C24 1.386(3) . ?
C23 H23 0.95 . ?
C24 C25 1.378(3) . ?
C24 H24 0.95 . ?
C25 C26 1.387(3) . ?
C25 H25 0.95 . ?
C26 H26 0.95 . ?
C31 C36 1.399(2) . ?
C31 C32 1.399(2) . ?
C31 P2 1.8299(17) . ?
C32 C33 1.384(3) . ?
C32 H32 0.95 . ?
C33 C34 1.387(3) . ?
C33 H33 0.95 . ?
C34 C35 1.379(3) . ?
C34 H34 0.95 . ?
C35 C36 1.388(3) . ?
C35 H35 0.95 . ?
C36 H36 0.95 . ?
C41 C46 1.390(2) . ?
C41 C42 1.394(2) . ?
C41 P3 1.8329(16) . ?
C42 C43 1.389(2) . ?
C42 H42 0.95 . ?
C43 C44 1.386(3) . ?
C43 H43 0.95 . ?
C44 C45 1.383(2) . ?
C44 H44 0.95 . ?
C45 C46 1.388(2) . ?
C45 H45 0.95 . ?
C46 H46 0.95 . ?
C51 C56 1.394(2) . ?
C51 C52 1.396(2) . ?
C51 P3 1.8392(17) . ?
C52 C53 1.387(3) . ?
C52 H52 0.95 . ?
C53 C54 1.381(3) . ?
C53 H53 0.95 . ?
C54 C55 1.384(3) . ?
C54 H54 0.95 . ?
C55 C56 1.391(3) . ?
C55 H55 0.95 . ?
C56 H56 0.95 . ?
P1 Mn1 2.2833(4) . ?
P2 Mn1 2.2835(4) . ?
P3 Mn1 2.3023(4) . ?
Mn1 Br1 2.5444(3) . ?

loop_
_geom_torsion_atom_site_label_1
_geom_torsion_atom_site_label_2
_geom_torsion_atom_site_label_3
_geom_torsion_atom_site_label_4
_geom_torsion
_geom_torsion_site_symmetry_1
_geom_torsion_site_symmetry_2
_geom_torsion_site_symmetry_3
_geom_torsion_site_symmetry_4
_geom_torsion_publ_flag
P1 C3 C4 P2 46.89(14) . . . . ?
P2 C5 C6 P3 -39.32(15) . . . . ?
C16 C11 C12 C13 1.1(3) . . . . ?
P1 C11 C12 C13 179.82(14) . . . . ?
C11 C12 C13 C14 -1.3(3) . . . . ?
C12 C13 C14 C15 1.0(3) . . . . ?
C13 C14 C15 C16 -0.5(3) . . . . ?
C14 C15 C16 C11 0.4(3) . . . . ?
C12 C11 C16 C15 -0.7(3) . . . . ?
P1 C11 C16 C15 -179.33(14) . . . . ?
C26 C21 C22 C23 0.0(3) . . . . ?
P1 C21 C22 C23 176.78(14) . . . . ?
C21 C22 C23 C24 -0.5(3) . . . . ?
C22 C23 C24 C25 0.4(3) . . . . ?
C23 C24 C25 C26 0.4(3) . . . . ?
C24 C25 C26 C21 -1.0(3) . . . . ?
C22 C21 C26 C25 0.8(3) . . . . ?
P1 C21 C26 C25 -176.06(15) . . . . ?
C36 C31 C32 C33 -1.0(3) . . . . ?
P2 C31 C32 C33 -178.53(15) . . . . ?
C31 C32 C33 C34 2.0(3) . . . . ?
C32 C33 C34 C35 -1.4(3) . . . . ?
C33 C34 C35 C36 -0.1(3) . . . . ?
C34 C35 C36 C31 1.0(3) . . . . ?
C32 C31 C36 C35 -0.5(3) . . . . ?
P2 C31 C36 C35 176.97(15) . . . . ?
C46 C41 C42 C43 -1.2(3) . . . . ?
P3 C41 C42 C43 -172.85(14) . . . . ?
C41 C42 C43 C44 1.5(3) . . . . ?
C42 C43 C44 C45 -0.1(3) . . . . ?
C43 C44 C45 C46 -1.6(3) . . . . ?
C44 C45 C46 C41 1.9(3) . . . . ?
C42 C41 C46 C45 -0.5(3) . . . . ?
P3 C41 C46 C45 171.26(14) . . . . ?
C56 C51 C52 C53 -0.1(2) . . . . ?
P3 C51 C52 C53 -172.82(13) . . . . ?
C51 C52 C53 C54 0.1(3) . . . . ?
C52 C53 C54 C55 -0.1(3) . . . . ?
C53 C54 C55 C56 0.3(3) . . . . ?
C54 C55 C56 C51 -0.3(3) . . . . ?
C52 C51 C56 C55 0.3(2) . . . . ?
P3 C51 C56 C55 172.87(14) . . . . ?
C22 C21 P1 C11 -112.81(14) . . . . ?
C26 C21 P1 C11 63.95(15) . . . . ?
C22 C21 P1 C3 140.57(14) . . . . ?
C26 C21 P1 C3 -42.67(16) . . . . ?
C22 C21 P1 Mn1 18.01(16) . . . . ?
C26 C21 P1 Mn1 -165.23(12) . . . . ?
C12 C11 P1 C21 55.24(14) . . . . ?
C16 C11 P1 C21 -126.14(14) . . . . ?
C12 C11 P1 C3 161.32(13) . . . . ?
C16 C11 P1 C3 -20.07(15) . . . . ?
C12 C11 P1 Mn1 -76.62(14) . . . . ?
C16 C11 P1 Mn1 102.00(13) . . . . ?
C4 C3 P1 C21 -157.52(12) . . . . ?
C4 C3 P1 C11 98.56(12) . . . . ?
C4 C3 P1 Mn1 -28.70(13) . . . . ?
C6 C5 P2 C31 -80.09(12) . . . . ?
C6 C5 P2 C4 166.82(11) . . . . ?
C6 C5 P2 Mn1 49.14(12) . . . . ?
C36 C31 P2 C5 -2.47(16) . . . . ?
C32 C31 P2 C5 174.92(14) . . . . ?
C36 C31 P2 C4 112.83(15) . . . . ?
C32 C31 P2 C4 -69.78(15) . . . . ?
C36 C31 P2 Mn1 -124.27(13) . . . . ?
C32 C31 P2 Mn1 53.12(16) . . . . ?
C3 C4 P2 C5 -164.26(11) . . . . ?
C3 C4 P2 C31 83.41(12) . . . . ?
C3 C4 P2 Mn1 -46.63(12) . . . . ?
C46 C41 P3 C51 -95.25(14) . . . . ?
C42 C41 P3 C51 76.29(15) . . . . ?
C46 C41 P3 C6 157.63(14) . . . . ?
C42 C41 P3 C6 -30.84(16) . . . . ?
C46 C41 P3 Mn1 32.48(16) . . . . ?
C42 C41 P3 Mn1 -155.98(12) . . . . ?
C56 C51 P3 C41 29.24(15) . . . . ?
C52 C51 P3 C41 -158.29(13) . . . . ?
C56 C51 P3 C6 136.41(14) . . . . ?
C52 C51 P3 C6 -51.12(15) . . . . ?
C56 C51 P3 Mn1 -104.00(13) . . . . ?
C52 C51 P3 Mn1 68.47(14) . . . . ?
C5 C6 P3 C41 -119.03(12) . . . . ?
C5 C6 P3 C51 137.07(12) . . . . ?
C5 C6 P3 Mn1 14.25(13) . . . . ?
